data_4349424
loop_
_publ_author_name
'Sproules, Stephen'
'Eagle, Aston A.'
'George, Graham N.'
'White, Jonathan M.'
'Young, Charles G.'

_publ_section_title
;
 Mononuclear Sulfido-Tungsten(V) Complexes: Completing the Tp*MEXY (M =
 Mo, W; E = O, S) Series.
;
_journal_issue 9
_journal_name_full 'Inorganic chemistry'
_journal_page_first 5189
_journal_page_last 5202
_journal_paper_doi 10.1021/acs.inorgchem.7b00331
_journal_volume 56
_journal_year 2017
_chemical_formula_sum 'C26 H36 B N6 O S3 W'
_chemical_formula_weight 739.45
_chemical_name_systematic
;
{hydrotris(3,5-dimethylpyrazol-1-yl)borato}sulfido(toluene-3,4-dithiolato)tungsten(V)
;
_space_group_crystal_system monoclinic
_space_group_IT_number 14
_space_group_name_Hall '-P 2ybc'
_space_group_name_H-M_alt 'P 1 21/c 1'
_atom_sites_solution_hydrogens mixed
_audit_creation_method SHELXL-2014/7
_cell_angle_alpha 90
_cell_angle_beta 103.156(6)
_cell_angle_gamma 90
_cell_formula_units_Z 4
_cell_length_a 13.771(4)
_cell_length_b 10.380(3)
_cell_length_c 21.227(6)
_cell_measurement_reflns_used 1626
_cell_measurement_temperature 130(2)
_cell_measurement_theta_max 20.13
_cell_measurement_theta_min 2.20
_cell_volume 2954.6(15)
_computing_cell_refinement 'Bruker SMART'
_computing_data_collection 'Bruker SMART'
_computing_data_reduction 'Bruker SAINT'
_computing_structure_refinement 'SHELXL-2014/7 (Sheldrick, 2014)'
_diffrn_ambient_temperature 130(2)
_diffrn_measured_fraction_theta_full 0.999
_diffrn_measured_fraction_theta_max 0.999
_diffrn_measurement_device_type 'CCD area detector'
_diffrn_measurement_method 'phi and omega scans'
_diffrn_radiation_monochromator graphite
_diffrn_radiation_source 'sealed tube'
_diffrn_radiation_type MoK\a
_diffrn_radiation_wavelength 0.71073
_diffrn_reflns_av_R_equivalents 0.0972
_diffrn_reflns_av_unetI/netI 0.1390
_diffrn_reflns_Laue_measured_fraction_full 0.999
_diffrn_reflns_Laue_measured_fraction_max 0.999
_diffrn_reflns_limit_h_max 16
_diffrn_reflns_limit_h_min -16
_diffrn_reflns_limit_k_max 12
_diffrn_reflns_limit_k_min -12
_diffrn_reflns_limit_l_max 15
_diffrn_reflns_limit_l_min -25
_diffrn_reflns_number 14462
_diffrn_reflns_point_group_measured_fraction_full 0.999
_diffrn_reflns_point_group_measured_fraction_max 0.999
_diffrn_reflns_theta_full 24.999
_diffrn_reflns_theta_max 24.999
_diffrn_reflns_theta_min 1.519
_exptl_absorpt_coefficient_mu 4.153
_exptl_absorpt_correction_type none
_exptl_crystal_colour black
_exptl_crystal_density_diffrn 1.662
_exptl_crystal_description rod
_exptl_crystal_F_000 1476
_exptl_crystal_size_max 0.15
_exptl_crystal_size_mid 0.05
_exptl_crystal_size_min 0.05
_refine_diff_density_max 1.755
_refine_diff_density_min -1.274
_refine_diff_density_rms 0.154
_refine_ls_extinction_method none
_refine_ls_goodness_of_fit_ref 0.791
_refine_ls_hydrogen_treatment mixed
_refine_ls_matrix_type full
_refine_ls_number_parameters 354
_refine_ls_number_reflns 5211
_refine_ls_number_restraints 0
_refine_ls_restrained_S_all 0.791
_refine_ls_R_factor_all 0.0950
_refine_ls_R_factor_gt 0.0463
_refine_ls_shift/su_max 0.001
_refine_ls_shift/su_mean 0.000
_refine_ls_structure_factor_coef Fsqd
_refine_ls_weighting_details 'w=1/[\s^2^(Fo^2^)+(0.0146P)^2^] where P=(Fo^2^+2Fc^2^)/3'
_refine_ls_weighting_scheme calc
_refine_ls_wR_factor_gt 0.0771
_refine_ls_wR_factor_ref 0.0863
_reflns_Friedel_coverage 0.000
_reflns_number_gt 3001
_reflns_number_total 5211
_reflns_threshold_expression 'I > 2\s(I)'
_cod_data_source_file ic7b00331_si_002.cif
_cod_data_source_block jmwspr10_Tp*WS(tdt)
_cod_original_cell_volume 2954.7(14)
_cod_original_sg_symbol_H-M 'P 21/c'
_cod_database_code 4349424
_shelx_shelxl_version_number 2014/7
_shelx_space_group_comment
;
The symmetry employed for this shelxl refinement is uniquely defined
by the following loop, which should always be used as a source of
symmetry information in preference to the above space-group names.
They are only intended as comments.
;

loop_
_space_group_symop_operation_xyz
'x, y, z'
'-x, y+1/2, -z+1/2'
'-x, -y, -z'
'x, -y-1/2, z-1/2'

loop_
_atom_site_label
_atom_site_type_symbol
_atom_site_fract_x
_atom_site_fract_y
_atom_site_fract_z
_atom_site_U_iso_or_equiv
_atom_site_adp_type
_atom_site_occupancy
_atom_site_site_symmetry_order
_atom_site_calc_flag
_atom_site_refinement_flags_posn
_atom_site_refinement_flags_adp
C12 C 0.0513(6) 0.1124(8) 0.1933(5) 0.029(2) Uani 1 1 d . .
C13 C -0.0158(6) 0.2138(8) 0.1767(5) 0.028(2) Uani 1 1 d . .
H13 H -0.0730 0.2285 0.1937 0.034 Uiso 1 1 calc R U
C14 C 0.0140(6) 0.2875(8) 0.1325(5) 0.027(2) Uani 1 1 d . .
C15 C -0.0289(6) 0.4068(7) 0.0976(5) 0.037(3) Uani 1 1 d . .
H15A H -0.0443 0.3910 0.0508 0.055 Uiso 1 1 calc R U
H15B H 0.0197 0.4771 0.1080 0.055 Uiso 1 1 calc R U
H15C H -0.0900 0.4307 0.1110 0.055 Uiso 1 1 calc R U
C21 C 0.4852(5) 0.1846(8) 0.2378(5) 0.034(3) Uani 1 1 d . .
H21A H 0.5429 0.2402 0.2544 0.052 Uiso 1 1 calc R U
H21B H 0.5068 0.1079 0.2178 0.052 Uiso 1 1 calc R U
H21C H 0.4554 0.1585 0.2736 0.052 Uiso 1 1 calc R U
C22 C 0.4090(6) 0.2575(8) 0.1880(5) 0.025(2) Uani 1 1 d . .
C23 C 0.4149(7) 0.3823(8) 0.1688(5) 0.032(2) Uani 1 1 d . .
H23 H 0.4685 0.4405 0.1834 0.039 Uiso 1 1 calc R U
C24 C 0.3285(6) 0.4064(8) 0.1248(5) 0.027(2) Uani 1 1 d . .
C25 C 0.2960(6) 0.5291(7) 0.0857(5) 0.040(3) Uani 1 1 d . .
H25A H 0.3427 0.5990 0.1024 0.059 Uiso 1 1 calc R U
H25B H 0.2288 0.5534 0.0897 0.059 Uiso 1 1 calc R U
H25C H 0.2955 0.5137 0.0401 0.059 Uiso 1 1 calc R U
C32 C 0.1836(6) -0.0384(7) -0.0026(5) 0.026(2) Uani 1 1 d . .
C33 C 0.1398(6) 0.0342(8) -0.0575(5) 0.035(3) Uani 1 1 d . .
H33 H 0.1196 0.0033 -0.1006 0.042 Uiso 1 1 calc R U
C34 C 0.1315(6) 0.1569(8) -0.0373(5) 0.026(2) Uani 1 1 d . .
C35 C 0.0905(6) 0.2733(8) -0.0779(5) 0.034(3) Uani 1 1 d . .
H35A H 0.0269 0.2989 -0.0683 0.051 Uiso 1 1 calc R U
H35B H 0.0801 0.2517 -0.1239 0.051 Uiso 1 1 calc R U
H35C H 0.1381 0.3447 -0.0676 0.051 Uiso 1 1 calc R U
C2 C 0.2748(6) -0.1853(8) 0.2757(5) 0.027(2) Uani 1 1 d . .
C3 C 0.2220(6) -0.2602(8) 0.2226(5) 0.028(2) Uani 1 1 d . .
C4 C 0.2125(6) -0.3907(8) 0.2302(5) 0.029(2) Uani 1 1 d . .
H4 H 0.1780 -0.4401 0.1944 0.034 Uiso 1 1 calc R U
C5 C 0.2520(7) -0.4543(7) 0.2892(5) 0.027(2) Uani 1 1 d . .
C6 C 0.3003(6) -0.3806(8) 0.3400(5) 0.030(2) Uani 1 1 d . .
H6 H 0.3270 -0.4208 0.3804 0.036 Uiso 1 1 calc R U
C7 C 0.3116(6) -0.2466(9) 0.3342(5) 0.034(3) Uani 1 1 d . .
H7 H 0.3446 -0.1979 0.3708 0.041 Uiso 1 1 calc R U
C8 C 0.2442(7) -0.6001(8) 0.2924(6) 0.051(3) Uani 1 1 d . .
H8B H 0.3088 -0.6388 0.2914 0.077 Uiso 1 1 calc R U
H8A H 0.1935 -0.6309 0.2553 0.077 Uiso 1 1 calc R U
H8C H 0.2254 -0.6247 0.3326 0.077 Uiso 1 1 calc R U
B B 0.1656(8) 0.2732(9) 0.0764(6) 0.028(3) Uani 1 1 d . .
N11 N 0.1236(4) 0.1250(6) 0.1582(4) 0.0209(18) Uani 1 1 d . .
N12 N 0.1003(5) 0.2323(6) 0.1215(4) 0.0236(18) Uani 1 1 d . .
N21 N 0.3216(5) 0.2038(6) 0.1578(4) 0.0264(19) Uani 1 1 d . .
N22 N 0.2726(5) 0.2992(6) 0.1159(4) 0.0252(19) Uani 1 1 d . .
N31 N 0.1979(5) 0.0385(5) 0.0489(4) 0.0238(18) Uani 1 1 d . .
N32 N 0.1653(5) 0.1610(6) 0.0275(4) 0.0252(19) Uani 1 1 d . .
S1 S 0.40142(16) -0.0738(2) 0.13257(14) 0.0354(7) Uani 1 1 d . .
S2 S 0.29623(14) -0.0181(2) 0.26580(12) 0.0301(6) Uani 1 1 d . .
S3 S 0.16769(16) -0.1828(2) 0.14841(13) 0.0285(6) Uani 1 1 d . .
W W 0.26641(2) 0.00626(3) 0.15127(2) 0.02482(11) Uani 1 1 d . .
C41 C 0.5385(8) 0.8673(11) 0.5609(6) 0.076(4) Uani 1 1 d . .
H41B H 0.5217 0.8372 0.6014 0.091 Uiso 1 1 calc R U
H41A H 0.5394 0.9626 0.5608 0.091 Uiso 1 1 calc R U
C42 C 0.6372(8) 0.8145(11) 0.5550(7) 0.073(4) Uani 1 1 d . .
H42B H 0.6861 0.8116 0.5971 0.087 Uiso 1 1 calc R U
H42A H 0.6655 0.8628 0.5231 0.087 Uiso 1 1 calc R U
C43 C 0.6006(8) 0.6788(11) 0.5304(7) 0.079(4) Uani 1 1 d . .
H43 H 0.6484 0.6377 0.5081 0.095 Uiso 1 1 calc R U
H43B H 0.5930 0.6231 0.5668 0.095 Uiso 1 1 calc R U
C44 C 0.5054(9) 0.6991(10) 0.4859(6) 0.063(4) Uani 1 1 d . .
H44A H 0.5142 0.7041 0.4410 0.076 Uiso 1 1 calc R U
H44B H 0.4596 0.6269 0.4887 0.076 Uiso 1 1 calc R U
C11 C 0.0449(6) 0.0099(9) 0.2403(5) 0.042(2) Uani 1 1 d . .
H11A H -0.0150 0.0228 0.2572 0.063 Uiso 1 1 calc R U
H11B H 0.1041 0.0129 0.2761 0.063 Uiso 1 1 calc R U
H11C H 0.0412 -0.0742 0.2189 0.063 Uiso 1 1 calc R U
C31 C 0.2123(6) -0.1779(8) -0.0018(5) 0.037(3) Uani 1 1 d . .
H31A H 0.2850 -0.1859 0.0117 0.056 Uiso 1 1 calc R U
H31B H 0.1892 -0.2144 -0.0452 0.056 Uiso 1 1 calc R U
H31C H 0.1814 -0.2247 0.0287 0.056 Uiso 1 1 calc R U
O1 O 0.4654(5) 0.8174(8) 0.5035(5) 0.087(3) Uani 1 1 d . .
H1 H 0.142(4) 0.353(7) 0.046(4) 0.02(2) Uiso 1 1 d . .

loop_
_atom_site_aniso_label
_atom_site_aniso_U_11
_atom_site_aniso_U_22
_atom_site_aniso_U_33
_atom_site_aniso_U_23
_atom_site_aniso_U_13
_atom_site_aniso_U_12
C12 0.022(5) 0.021(5) 0.045(7) 0.002(5) 0.007(5) -0.005(4)
C13 0.021(5) 0.026(5) 0.040(7) -0.003(5) 0.012(5) 0.000(4)
C14 0.017(5) 0.020(5) 0.042(7) -0.007(5) 0.002(5) 0.007(4)
C15 0.035(6) 0.022(5) 0.055(8) 0.008(5) 0.013(5) 0.013(4)
C21 0.013(5) 0.042(6) 0.045(8) -0.005(5) -0.001(5) -0.008(4)
C22 0.023(5) 0.030(5) 0.026(6) -0.006(5) 0.010(5) -0.003(4)
C23 0.039(6) 0.019(5) 0.040(7) -0.005(5) 0.015(5) -0.007(4)
C24 0.038(6) 0.015(5) 0.034(7) -0.006(4) 0.020(5) -0.001(4)
C25 0.055(6) 0.008(5) 0.068(8) 0.001(5) 0.040(6) -0.006(4)
C32 0.025(5) 0.021(5) 0.030(6) -0.001(4) 0.004(5) 0.001(4)
C33 0.028(5) 0.027(6) 0.048(7) 0.004(5) 0.001(5) 0.001(4)
C34 0.019(5) 0.024(5) 0.034(7) 0.005(5) 0.007(5) -0.007(4)
C35 0.030(5) 0.037(6) 0.030(7) 0.012(5) 0.000(5) 0.005(4)
C2 0.024(5) 0.019(5) 0.038(7) -0.001(5) 0.004(5) 0.003(4)
C3 0.018(5) 0.024(5) 0.044(7) -0.003(5) 0.016(5) 0.000(4)
C4 0.022(5) 0.033(5) 0.036(7) 0.010(5) 0.017(5) 0.002(4)
C5 0.042(6) 0.015(5) 0.030(6) -0.001(4) 0.020(5) -0.003(4)
C6 0.040(6) 0.026(5) 0.025(6) 0.014(5) 0.011(5) 0.004(4)
C7 0.027(6) 0.045(6) 0.029(7) 0.004(5) 0.005(5) -0.004(4)
C8 0.067(8) 0.030(6) 0.063(9) 0.014(6) 0.028(7) 0.004(5)
B 0.041(7) 0.012(5) 0.034(8) 0.009(5) 0.015(6) 0.005(5)
N11 0.017(4) 0.013(4) 0.029(5) 0.008(3) -0.005(4) -0.006(3)
N12 0.027(4) 0.012(4) 0.031(5) 0.005(4) 0.004(4) -0.001(3)
N21 0.022(4) 0.023(4) 0.036(6) -0.006(4) 0.010(4) -0.004(3)
N22 0.025(4) 0.010(4) 0.042(6) 0.000(4) 0.009(4) 0.001(3)
N31 0.029(4) 0.006(3) 0.037(5) 0.011(3) 0.009(4) 0.003(3)
N32 0.024(4) 0.017(4) 0.033(6) 0.000(4) 0.003(4) 0.000(3)
S1 0.0276(14) 0.0272(13) 0.050(2) -0.0004(13) 0.0057(13) 0.0062(10)
S2 0.0313(12) 0.0202(12) 0.0390(15) 0.0012(13) 0.0085(11) -0.0033(11)
S3 0.0271(13) 0.0242(12) 0.0320(17) 0.0028(12) 0.0021(12) -0.0008(10)
W 0.02428(18) 0.01522(17) 0.0339(2) 0.0026(2) 0.00432(14) 0.0016(2)
C41 0.077(9) 0.060(8) 0.082(12) -0.045(8) -0.001(9) -0.010(7)
C42 0.047(8) 0.064(8) 0.104(13) -0.004(8) 0.009(8) -0.009(6)
C43 0.052(8) 0.077(9) 0.103(13) -0.015(9) 0.009(8) 0.015(7)
C44 0.076(8) 0.064(8) 0.054(11) 0.008(7) 0.023(8) 0.026(7)
C11 0.047(5) 0.034(5) 0.055(7) 0.010(6) 0.031(5) 0.007(5)
C31 0.041(6) 0.030(5) 0.040(7) -0.001(5) 0.009(6) 0.013(5)
O1 0.075(7) 0.062(6) 0.128(10) -0.004(6) 0.034(7) 0.017(4)

loop_
_atom_type_symbol
_atom_type_description
_atom_type_scat_dispersion_real
_atom_type_scat_dispersion_imag
_atom_type_scat_source
C C 0.0033 0.0016 'International Tables Vol C Tables 4.2.6.8 and 6.1.1.4'
H H 0.0000 0.0000 'International Tables Vol C Tables 4.2.6.8 and 6.1.1.4'
B B 0.0013 0.0007 'International Tables Vol C Tables 4.2.6.8 and 6.1.1.4'
N N 0.0061 0.0033 'International Tables Vol C Tables 4.2.6.8 and 6.1.1.4'
S S 0.1246 0.1234 'International Tables Vol C Tables 4.2.6.8 and 6.1.1.4'
W W -0.8490 6.8722 'International Tables Vol C Tables 4.2.6.8 and 6.1.1.4'
O O 0.0106 0.0060 'International Tables Vol C Tables 4.2.6.8 and 6.1.1.4'

loop_
_geom_angle_atom_site_label_1
_geom_angle_atom_site_label_2
_geom_angle_atom_site_label_3
_geom_angle
N11 C12 C13 108.1(8)
N11 C12 C11 126.6(7)
C13 C12 C11 125.4(8)
C14 C13 C12 108.5(8)
C13 C14 N12 106.9(7)
C13 C14 C15 132.0(8)
N12 C14 C15 121.1(8)
N21 C22 C23 110.9(8)
N21 C22 C21 121.9(7)
C23 C22 C21 127.1(8)
C22 C23 C24 106.1(8)
N22 C24 C23 109.2(8)
N22 C24 C25 121.8(8)
C23 C24 C25 129.0(8)
N31 C32 C33 108.4(7)
N31 C32 C31 125.4(8)
C33 C32 C31 126.2(9)
C34 C33 C32 107.1(9)
N32 C34 C33 108.5(8)
N32 C34 C35 123.4(8)
C33 C34 C35 128.1(9)
C7 C2 C3 118.4(8)
C7 C2 S2 121.1(7)
C3 C2 S2 120.5(7)
C4 C3 C2 119.3(9)
C4 C3 S3 121.3(8)
C2 C3 S3 119.4(6)
C3 C4 C5 122.5(9)
C6 C5 C4 117.3(8)
C6 C5 C8 123.4(9)
C4 C5 C8 119.2(9)
C5 C6 C7 122.0(9)
C2 C7 C6 120.4(9)
N12 B N22 109.6(8)
N12 B N32 107.4(7)
N22 B N32 110.5(7)
N12 N11 C12 106.4(6)
N12 N11 W 119.1(5)
C12 N11 W 134.5(5)
N11 N12 C14 110.1(7)
N11 N12 B 119.7(7)
C14 N12 B 130.2(7)
C22 N21 N22 105.0(7)
C22 N21 W 132.8(6)
N22 N21 W 121.0(5)
C24 N22 N21 108.6(7)
C24 N22 B 131.9(7)
N21 N22 B 119.0(6)
C32 N31 N32 107.6(7)
C32 N31 W 132.4(5)
N32 N31 W 119.9(6)
C34 N32 N31 108.4(7)
C34 N32 B 130.6(7)
N31 N32 B 120.9(8)
C2 S2 W 103.2(3)
C3 S3 W 103.2(3)
S1 W N21 94.09(18)
S1 W N31 94.10(19)
N21 W N31 89.1(3)
S1 W N11 169.10(18)
N21 W N11 77.8(2)
N31 W N11 78.7(2)
S1 W S3 100.89(8)
N21 W S3 165.01(17)
N31 W S3 89.19(16)
N11 W S3 87.29(16)
S1 W S2 101.03(9)
N21 W S2 93.3(2)
N31 W S2 164.45(17)
N11 W S2 86.81(19)
S3 W S2 84.47(8)
O1 C41 C42 105.2(10)
C41 C42 C43 97.5(8)
C44 C43 C42 105.3(9)
O1 C44 C43 107.6(10)
C44 O1 C41 106.5(8)

loop_
_geom_bond_atom_site_label_1
_geom_bond_atom_site_label_2
_geom_bond_distance
C12 N11 1.379(10)
C12 C13 1.392(11)
C12 C11 1.475(12)
C13 C14 1.345(12)
C14 N12 1.386(9)
C14 C15 1.494(11)
C21 C22 1.512(11)
C22 N21 1.348(9)
C22 C23 1.366(11)
C23 C24 1.359(11)
C24 N22 1.342(9)
C24 C25 1.530(11)
C32 N31 1.332(10)
C32 C33 1.403(12)
C32 C31 1.501(10)
C33 C34 1.356(11)
C34 N32 1.349(11)
C34 C35 1.517(11)
C2 C7 1.385(12)
C2 C3 1.425(12)
C2 S2 1.781(8)
C3 C4 1.374(11)
C3 S3 1.774(10)
C4 C5 1.411(12)
C5 C6 1.364(12)
C5 C8 1.520(11)
C6 C7 1.408(11)
B N12 1.516(12)
B N22 1.544(12)
B N32 1.559(12)
N11 N12 1.355(8)
N11 W 2.354(6)
N21 N22 1.399(9)
N21 W 2.180(7)
N31 N32 1.390(8)
N31 W 2.188(8)
S1 W 2.154(2)
S2 W 2.385(3)
S3 W 2.380(2)
C41 O1 1.486(13)
C41 C42 1.496(13)
C42 C43 1.547(14)
C43 C44 1.446(13)
C44 O1 1.429(11)
